data_1506973
loop_
_publ_author_name
'Xiao, Ji-Chang'
'Twamley, Brendan'
'Shreeve, Jean'ne M.'

_publ_section_title
;
 An ionic liquid-coordinated palladium complex: a highly efficient and
 recyclable catalyst for the Heck reaction.
;
_journal_issue 21
_journal_name_full 'Organic letters'
_journal_page_first 3845
_journal_page_last 3847
_journal_paper_doi 10.1021/ol048327i
_journal_volume 6
_journal_year 2004
_chemical_formula_sum 'C36 H62 Cl2 F12 N8 P2 Pd'
_chemical_formula_weight 1074.18
_space_group_IT_number 2
_symmetry_cell_setting triclinic
_symmetry_space_group_name_Hall '-P 1'
_symmetry_space_group_name_H-M 'P -1'
_atom_sites_solution_hydrogens geom
_atom_sites_solution_primary direct
_atom_sites_solution_secondary difmap
_audit_creation_method SHELXL-97
_cell_angle_alpha 109.18(3)
_cell_angle_beta 93.91(3)
_cell_angle_gamma 106.21(3)
_cell_formula_units_Z 1
_cell_length_a 9.882(2)
_cell_length_b 10.758(2)
_cell_length_c 12.086(2)
_cell_measurement_reflns_used 5377
_cell_measurement_temperature 85(2)
_cell_measurement_theta_max 25.51
_cell_measurement_theta_min 2.18
_cell_volume 1147.0(5)
_computing_cell_refinement 'Bruker SAINT+ v. 6.36a'
_computing_data_collection 'Bruker SMART v. 5.626'
_computing_data_reduction 'Bruker SAINT+ v. 6.36a'
_computing_molecular_graphics 'XP, Bruker SHELXTL v. 6.12'
_computing_publication_material 'XCIF, Bruker SHELXTL v. 6.12'
_computing_structure_refinement 'XL, Bruker SHELXTL v. 6.12'
_computing_structure_solution 'XS, Bruker SHELXTL v. 6.12'
_diffrn_ambient_temperature 85(2)
_diffrn_detector_area_resol_mean 8.3
_diffrn_measured_fraction_theta_full 0.995
_diffrn_measured_fraction_theta_max 0.995
_diffrn_measurement_device_type 'Bruker/Siemens SMART APEX'
_diffrn_measurement_method \w
_diffrn_radiation_monochromator graphite
_diffrn_radiation_source 'normal-focus sealed tube'
_diffrn_radiation_type MoK\a
_diffrn_radiation_wavelength 0.71073
_diffrn_reflns_av_R_equivalents 0.0451
_diffrn_reflns_av_sigmaI/netI 0.0522
_diffrn_reflns_limit_h_max 11
_diffrn_reflns_limit_h_min -11
_diffrn_reflns_limit_k_max 13
_diffrn_reflns_limit_k_min -13
_diffrn_reflns_limit_l_max 14
_diffrn_reflns_limit_l_min -14
_diffrn_reflns_number 12845
_diffrn_reflns_theta_full 25.54
_diffrn_reflns_theta_max 25.54
_diffrn_reflns_theta_min 1.81
_diffrn_standards_decay_% <0.01
_exptl_absorpt_coefficient_mu 0.677
_exptl_absorpt_correction_T_max 0.9669
_exptl_absorpt_correction_T_min 0.8490
_exptl_absorpt_correction_type multi-scan
_exptl_absorpt_process_details 'SADABS (SAINT+, 2001)'
_exptl_crystal_colour yellow
_exptl_crystal_density_diffrn 1.555
_exptl_crystal_density_method 'not measured'
_exptl_crystal_description needle
_exptl_crystal_F_000 552
_exptl_crystal_size_max 0.25
_exptl_crystal_size_mid 0.12
_exptl_crystal_size_min 0.05
_refine_diff_density_max 1.076
_refine_diff_density_min -0.440
_refine_diff_density_rms 0.105
_refine_ls_extinction_method none
_refine_ls_goodness_of_fit_ref 1.079
_refine_ls_hydrogen_treatment constr
_refine_ls_matrix_type full
_refine_ls_number_parameters 280
_refine_ls_number_reflns 4248
_refine_ls_number_restraints 0
_refine_ls_restrained_S_all 1.079
_refine_ls_R_factor_all 0.0621
_refine_ls_R_factor_gt 0.0495
_refine_ls_shift/su_max 0.001
_refine_ls_shift/su_mean 0.000
_refine_ls_structure_factor_coef Fsqd
_refine_ls_weighting_details 'calc w=1/[\s^2^(Fo^2^)+(0.0451P)^2^+2.0938P] where P=(Fo^2^+2Fc^2^)/3'
_refine_ls_weighting_scheme calc
_refine_ls_wR_factor_gt 0.1057
_refine_ls_wR_factor_ref 0.1112
_reflns_number_gt 3603
_reflns_number_total 4248
_reflns_threshold_expression >2sigma(I)
_cod_data_source_file ol048327isi20040824_074951.cif
_cod_data_source_block bt631
_cod_depositor_comments
;
The following automatic conversions were performed:

'_symmetry_cell_setting' value 'Triclinic' changed to 'triclinic'
according to /home/saulius/struct/CIF-dictionaries/cif_core.dic
dictionary named 'cif_core.dic' version 2.4.1 from 2010-06-29.

Automatic conversion script
Id: cif_fix_values 1715 2011-07-08 13:25:40Z adriana 
;
_cod_original_cell_volume 1147.1(5)
_cod_original_sg_symbol_H-M P-1
_cod_database_code 1506973

loop_
_symmetry_equiv_pos_as_xyz
'x, y, z'
'-x, -y, -z'

loop_
_atom_site_label
_atom_site_type_symbol
_atom_site_fract_x
_atom_site_fract_y
_atom_site_fract_z
_atom_site_U_iso_or_equiv
_atom_site_adp_type
_atom_site_occupancy
_atom_site_symmetry_multiplicity
_atom_site_calc_flag
_atom_site_refinement_flags
N1 N 0.0083(3) 0.9329(3) 0.1371(3) 0.0177(7) Uani 1 1 d .
C2 C -0.1070(4) 0.8438(4) 0.1594(4) 0.0217(9) Uani 1 1 d .
H2 H -0.2023 0.8110 0.1171 0.026 Uiso 1 1 calc R
C3 C -0.0634(4) 0.8104(4) 0.2510(4) 0.0228(9) Uani 1 1 d .
H3 H -0.1213 0.7496 0.2836 0.027 Uiso 1 1 calc R
N4 N 0.0794(4) 0.8805(4) 0.2877(3) 0.0226(8) Uani 1 1 d .
C5 C 0.1193(4) 0.9542(4) 0.2165(3) 0.0185(8) Uani 1 1 d .
C6 C 0.2654(4) 1.0445(4) 0.2282(3) 0.0192(8) Uani 1 1 d .
N7 N 0.3074(3) 1.1830(3) 0.2617(3) 0.0207(7) Uani 1 1 d .
C8 C 0.4507(4) 1.2292(4) 0.2592(3) 0.0234(9) Uani 1 1 d .
H8 H 0.5085 1.3231 0.2794 0.028 Uiso 1 1 calc R
C9 C 0.4944(4) 1.1160(4) 0.2226(4) 0.0241(9) Uani 1 1 d .
H9 H 0.5888 1.1158 0.2121 0.029 Uiso 1 1 calc R
N10 N 0.3782(3) 1.0020(3) 0.2035(3) 0.0180(7) Uani 1 1 d .
C11 C 0.3724(4) 0.8548(4) 0.1573(4) 0.0233(9) Uani 1 1 d .
H11A H 0.2740 0.7960 0.1156 0.028 Uiso 1 1 calc R
H11B H 0.3954 0.8270 0.2248 0.028 Uiso 1 1 calc R
C12 C 0.4762(4) 0.8301(5) 0.0722(4) 0.0268(10) Uani 1 1 d .
H12A H 0.5754 0.8798 0.1163 0.032 Uiso 1 1 calc R
H12B H 0.4611 0.8686 0.0102 0.032 Uiso 1 1 calc R
C13 C 0.4574(5) 0.6759(5) 0.0130(4) 0.0343(11) Uani 1 1 d .
H13A H 0.5382 0.6659 -0.0295 0.041 Uiso 1 1 calc R
H13B H 0.4611 0.6355 0.0754 0.041 Uiso 1 1 calc R
C14 C 0.3182(6) 0.5950(6) -0.0742(5) 0.0463(13) Uani 1 1 d .
H14A H 0.2375 0.5987 -0.0317 0.069 Uiso 1 1 calc R
H14B H 0.3144 0.4981 -0.1121 0.069 Uiso 1 1 calc R
H14C H 0.3125 0.6359 -0.1352 0.069 Uiso 1 1 calc R
C15 C 0.2168(4) 1.2727(4) 0.2944(4) 0.0246(9) Uani 1 1 d .
H15A H 0.2602 1.3465 0.3733 0.030 Uiso 1 1 calc R
H15B H 0.1212 1.2169 0.3004 0.030 Uiso 1 1 calc R
C16 C 0.2002(4) 1.3388(4) 0.2032(4) 0.0242(9) Uani 1 1 d .
H16A H 0.1648 1.2653 0.1231 0.029 Uiso 1 1 calc R
H16B H 0.2948 1.4011 0.2022 0.029 Uiso 1 1 calc R
C17 C 0.0967(5) 1.4212(4) 0.2309(4) 0.0296(10) Uani 1 1 d .
H17A H 0.0014 1.3582 0.2292 0.036 Uiso 1 1 calc R
H17B H 0.1304 1.4925 0.3120 0.036 Uiso 1 1 calc R
C18 C 0.0834(5) 1.4916(5) 0.1424(4) 0.0371(11) Uani 1 1 d .
H18A H 0.1771 1.5561 0.1455 0.056 Uiso 1 1 calc R
H18B H 0.0151 1.5428 0.1625 0.056 Uiso 1 1 calc R
H18C H 0.0494 1.4212 0.0620 0.056 Uiso 1 1 calc R
C19 C 0.1715(5) 0.8667(6) 0.3837(4) 0.0404(12) Uani 1 1 d .
H19A H 0.1769 0.7711 0.3570 0.048 Uiso 1 1 calc R
H19B H 0.2697 0.9314 0.3968 0.048 Uiso 1 1 calc R
C20 C 0.1177(6) 0.8963(6) 0.4979(4) 0.0451(13) Uani 1 1 d .
H20A H 0.0151 0.8417 0.4830 0.054 Uiso 1 1 calc R
H20B H 0.1262 0.9960 0.5311 0.054 Uiso 1 1 calc R
C21 C 0.1999(5) 0.8612(6) 0.5892(4) 0.0408(12) Uani 1 1 d .
H21A H 0.3035 0.9056 0.5941 0.049 Uiso 1 1 calc R
H21B H 0.1759 0.9042 0.6680 0.049 Uiso 1 1 calc R
C22 C 0.1743(6) 0.7097(6) 0.5671(5) 0.0496(14) Uani 1 1 d .
H22A H 0.0712 0.6597 0.5451 0.074 Uiso 1 1 calc R
H22B H 0.2125 0.6997 0.6395 0.074 Uiso 1 1 calc R
H22C H 0.2224 0.6712 0.5022 0.074 Uiso 1 1 calc R
Pd1 Pd 0.0000 1.0000 0.0000 0.01420(14) Uani 1 2 d S
Cl1 Cl -0.18366(10) 1.08035(11) 0.06437(8) 0.0223(2) Uani 1 1 d .
P1 P 0.43579(12) 0.28991(12) 0.60752(10) 0.0252(3) Uani 1 1 d .
F1 F 0.5961(3) 0.3239(3) 0.6697(3) 0.0447(7) Uani 1 1 d .
F2 F 0.3765(3) 0.2029(3) 0.6877(3) 0.0435(7) Uani 1 1 d .
F3 F 0.4265(4) 0.4251(4) 0.7046(3) 0.0718(11) Uani 1 1 d .
F4 F 0.4937(3) 0.3777(3) 0.5279(3) 0.0465(8) Uani 1 1 d .
F5 F 0.4487(4) 0.1557(3) 0.5092(3) 0.0675(10) Uani 1 1 d .
F6 F 0.2760(3) 0.2523(4) 0.5441(3) 0.0706(12) Uani 1 1 d .

loop_
_atom_site_aniso_label
_atom_site_aniso_U_11
_atom_site_aniso_U_22
_atom_site_aniso_U_33
_atom_site_aniso_U_23
_atom_site_aniso_U_13
_atom_site_aniso_U_12
N1 0.0159(17) 0.0212(18) 0.0164(16) 0.0065(14) 0.0000(13) 0.0076(14)
C2 0.016(2) 0.025(2) 0.022(2) 0.0085(18) -0.0010(16) 0.0049(17)
C3 0.017(2) 0.024(2) 0.024(2) 0.0089(18) 0.0035(17) 0.0025(17)
N4 0.0215(18) 0.029(2) 0.0180(17) 0.0107(15) 0.0018(14) 0.0066(15)
C5 0.017(2) 0.022(2) 0.0160(19) 0.0051(16) 0.0006(15) 0.0083(17)
C6 0.019(2) 0.025(2) 0.0138(19) 0.0093(17) -0.0020(15) 0.0050(17)
N7 0.0190(17) 0.0257(19) 0.0158(17) 0.0079(15) -0.0013(13) 0.0053(15)
C8 0.021(2) 0.027(2) 0.019(2) 0.0085(18) -0.0002(17) 0.0023(18)
C9 0.019(2) 0.032(2) 0.020(2) 0.0118(19) -0.0018(16) 0.0050(18)
N10 0.0145(16) 0.0250(18) 0.0160(16) 0.0100(14) 0.0002(13) 0.0061(14)
C11 0.024(2) 0.025(2) 0.025(2) 0.0107(18) 0.0038(17) 0.0107(18)
C12 0.021(2) 0.034(3) 0.029(2) 0.016(2) 0.0056(18) 0.0093(19)
C13 0.034(3) 0.037(3) 0.034(3) 0.011(2) 0.009(2) 0.016(2)
C14 0.043(3) 0.045(3) 0.039(3) 0.004(2) 0.014(2) 0.009(3)
C15 0.023(2) 0.026(2) 0.022(2) 0.0035(18) -0.0007(17) 0.0102(18)
C16 0.023(2) 0.023(2) 0.023(2) 0.0075(18) -0.0019(17) 0.0033(18)
C17 0.032(2) 0.021(2) 0.030(2) 0.0041(19) 0.0016(19) 0.0072(19)
C18 0.040(3) 0.035(3) 0.037(3) 0.013(2) -0.003(2) 0.015(2)
C19 0.026(2) 0.062(4) 0.033(3) 0.023(3) -0.005(2) 0.008(2)
C20 0.043(3) 0.059(4) 0.035(3) 0.015(3) 0.007(2) 0.020(3)
C21 0.036(3) 0.054(3) 0.034(3) 0.025(3) -0.002(2) 0.009(2)
C22 0.045(3) 0.060(4) 0.032(3) 0.011(3) 0.000(2) 0.007(3)
Pd1 0.0110(2) 0.0180(2) 0.0126(2) 0.00472(17) -0.00187(16) 0.00517(17)
Cl1 0.0185(5) 0.0311(6) 0.0215(5) 0.0110(4) 0.0032(4) 0.0127(4)
P1 0.0244(6) 0.0288(6) 0.0217(6) 0.0118(5) -0.0002(5) 0.0050(5)
F1 0.0272(15) 0.0578(19) 0.0541(18) 0.0366(16) -0.0017(13) 0.0041(13)
F2 0.0275(14) 0.062(2) 0.0462(17) 0.0396(16) -0.0018(12) 0.0013(13)
F3 0.096(3) 0.052(2) 0.073(2) 0.0126(19) 0.038(2) 0.038(2)
F4 0.0447(17) 0.0554(19) 0.0468(18) 0.0355(15) 0.0055(14) 0.0074(15)
F5 0.087(3) 0.0358(18) 0.056(2) -0.0019(16) 0.0208(19) 0.0050(18)
F6 0.0283(16) 0.122(3) 0.077(2) 0.077(2) -0.0089(16) 0.0028(18)

loop_
_atom_type_symbol
_atom_type_description
_atom_type_scat_dispersion_real
_atom_type_scat_dispersion_imag
_atom_type_scat_source
C C 0.0033 0.0016 'International Tables Vol C Tables 4.2.6.8 and 6.1.1.4'
H H 0.0000 0.0000 'International Tables Vol C Tables 4.2.6.8 and 6.1.1.4'
Cl Cl 0.1484 0.1585 'International Tables Vol C Tables 4.2.6.8 and 6.1.1.4'
F F 0.0171 0.0103 'International Tables Vol C Tables 4.2.6.8 and 6.1.1.4'
N N 0.0061 0.0033 'International Tables Vol C Tables 4.2.6.8 and 6.1.1.4'
P P 0.1023 0.0942 'International Tables Vol C Tables 4.2.6.8 and 6.1.1.4'
Pd Pd -0.9988 1.0072 'International Tables Vol C Tables 4.2.6.8 and 6.1.1.4'

loop_
_geom_angle_atom_site_label_1
_geom_angle_atom_site_label_2
_geom_angle_atom_site_label_3
_geom_angle
_geom_angle_site_symmetry_1
_geom_angle_site_symmetry_3
C5 N1 C2 106.2(3) . .
C5 N1 Pd1 129.7(3) . .
C2 N1 Pd1 123.9(3) . .
C3 C2 N1 109.2(3) . .
C3 C2 H2 125.4 . .
N1 C2 H2 125.4 . .
C2 C3 N4 107.1(4) . .
C2 C3 H3 126.5 . .
N4 C3 H3 126.5 . .
C5 N4 C3 107.1(3) . .
C5 N4 C19 128.5(4) . .
C3 N4 C19 124.3(4) . .
N1 C5 N4 110.4(3) . .
N1 C5 C6 125.7(4) . .
N4 C5 C6 123.9(3) . .
N10 C6 N7 108.4(3) . .
N10 C6 C5 125.7(4) . .
N7 C6 C5 125.9(4) . .
C6 N7 C8 108.5(3) . .
C6 N7 C15 126.7(3) . .
C8 N7 C15 124.8(3) . .
C9 C8 N7 107.1(4) . .
C9 C8 H8 126.5 . .
N7 C8 H8 126.5 . .
C8 C9 N10 107.6(4) . .
C8 C9 H9 126.2 . .
N10 C9 H9 126.2 . .
C6 N10 C9 108.4(3) . .
C6 N10 C11 124.4(3) . .
C9 N10 C11 127.1(3) . .
N10 C11 C12 111.9(3) . .
N10 C11 H11A 109.2 . .
C12 C11 H11A 109.2 . .
N10 C11 H11B 109.2 . .
C12 C11 H11B 109.2 . .
H11A C11 H11B 107.9 . .
C11 C12 C13 111.9(4) . .
C11 C12 H12A 109.2 . .
C13 C12 H12A 109.2 . .
C11 C12 H12B 109.2 . .
C13 C12 H12B 109.2 . .
H12A C12 H12B 107.9 . .
C14 C13 C12 113.3(4) . .
C14 C13 H13A 108.9 . .
C12 C13 H13A 108.9 . .
C14 C13 H13B 108.9 . .
C12 C13 H13B 108.9 . .
H13A C13 H13B 107.7 . .
C13 C14 H14A 109.5 . .
C13 C14 H14B 109.5 . .
H14A C14 H14B 109.5 . .
C13 C14 H14C 109.5 . .
H14A C14 H14C 109.5 . .
H14B C14 H14C 109.5 . .
N7 C15 C16 111.4(3) . .
N7 C15 H15A 109.4 . .
C16 C15 H15A 109.4 . .
N7 C15 H15B 109.4 . .
C16 C15 H15B 109.4 . .
H15A C15 H15B 108.0 . .
C15 C16 C17 111.5(4) . .
C15 C16 H16A 109.3 . .
C17 C16 H16A 109.3 . .
C15 C16 H16B 109.3 . .
C17 C16 H16B 109.3 . .
H16A C16 H16B 108.0 . .
C18 C17 C16 111.8(4) . .
C18 C17 H17A 109.3 . .
C16 C17 H17A 109.3 . .
C18 C17 H17B 109.3 . .
C16 C17 H17B 109.3 . .
H17A C17 H17B 107.9 . .
C17 C18 H18A 109.5 . .
C17 C18 H18B 109.5 . .
H18A C18 H18B 109.5 . .
C17 C18 H18C 109.5 . .
H18A C18 H18C 109.5 . .
H18B C18 H18C 109.5 . .
C20 C19 N4 113.1(4) . .
C20 C19 H19A 109.0 . .
N4 C19 H19A 109.0 . .
C20 C19 H19B 109.0 . .
N4 C19 H19B 109.0 . .
H19A C19 H19B 107.8 . .
C19 C20 C21 112.3(4) . .
C19 C20 H20A 109.1 . .
C21 C20 H20A 109.1 . .
C19 C20 H20B 109.1 . .
C21 C20 H20B 109.1 . .
H20A C20 H20B 107.9 . .
C22 C21 C20 117.1(4) . .
C22 C21 H21A 108.0 . .
C20 C21 H21A 108.0 . .
C22 C21 H21B 108.0 . .
C20 C21 H21B 108.0 . .
H21A C21 H21B 107.3 . .
C21 C22 H22A 109.5 . .
C21 C22 H22B 109.5 . .
H22A C22 H22B 109.5 . .
C21 C22 H22C 109.5 . .
H22A C22 H22C 109.5 . .
H22B C22 H22C 109.5 . .
N1 Pd1 N1 180.00(16) . 2_575
N1 Pd1 Cl1 89.43(9) . .
N1 Pd1 Cl1 90.57(9) 2_575 .
N1 Pd1 Cl1 90.57(9) . 2_575
N1 Pd1 Cl1 89.43(9) 2_575 2_575
Cl1 Pd1 Cl1 180.00(5) . 2_575
F3 P1 F5 178.6(2) . .
F3 P1 F4 89.38(19) . .
F5 P1 F4 89.61(18) . .
F3 P1 F6 91.6(2) . .
F5 P1 F6 89.4(2) . .
F4 P1 F6 90.70(16) . .
F3 P1 F2 90.14(19) . .
F5 P1 F2 90.88(18) . .
F4 P1 F2 179.36(18) . .
F6 P1 F2 88.90(16) . .
F3 P1 F1 89.7(2) . .
F5 P1 F1 89.4(2) . .
F4 P1 F1 89.78(16) . .
F6 P1 F1 178.6(2) . .
F2 P1 F1 90.64(15) . .

loop_
_geom_bond_atom_site_label_1
_geom_bond_atom_site_label_2
_geom_bond_distance
_geom_bond_site_symmetry_2
N1 C5 1.322(5) .
N1 C2 1.375(5) .
N1 Pd1 2.019(3) .
C2 C3 1.349(6) .
C2 H2 0.9500 .
C3 N4 1.363(5) .
C3 H3 0.9500 .
N4 C5 1.358(5) .
N4 C19 1.497(5) .
C5 C6 1.465(5) .
C6 N10 1.335(5) .
C6 N7 1.338(5) .
N7 C8 1.369(5) .
N7 C15 1.474(5) .
C8 C9 1.354(6) .
C8 H8 0.9500 .
C9 N10 1.367(5) .
C9 H9 0.9500 .
N10 C11 1.479(5) .
C11 C12 1.515(6) .
C11 H11A 0.9900 .
C11 H11B 0.9900 .
C12 C13 1.526(6) .
C12 H12A 0.9900 .
C12 H12B 0.9900 .
C13 C14 1.514(7) .
C13 H13A 0.9900 .
C13 H13B 0.9900 .
C14 H14A 0.9800 .
C14 H14B 0.9800 .
C14 H14C 0.9800 .
C15 C16 1.517(6) .
C15 H15A 0.9900 .
C15 H15B 0.9900 .
C16 C17 1.518(6) .
C16 H16A 0.9900 .
C16 H16B 0.9900 .
C17 C18 1.517(6) .
C17 H17A 0.9900 .
C17 H17B 0.9900 .
C18 H18A 0.9800 .
C18 H18B 0.9800 .
C18 H18C 0.9800 .
C19 C20 1.481(7) .
C19 H19A 0.9900 .
C19 H19B 0.9900 .
C20 C21 1.531(7) .
C20 H20A 0.9900 .
C20 H20B 0.9900 .
C21 C22 1.505(8) .
C21 H21A 0.9900 .
C21 H21B 0.9900 .
C22 H22A 0.9800 .
C22 H22B 0.9800 .
C22 H22C 0.9800 .
Pd1 N1 2.019(3) 2_575
Pd1 Cl1 2.2963(11) .
Pd1 Cl1 2.2963(11) 2_575
P1 F3 1.571(3) .
P1 F5 1.584(3) .
P1 F4 1.586(3) .
P1 F6 1.587(3) .
P1 F2 1.589(3) .
P1 F1 1.594(3) .
